data_2233443
loop_
_publ_author_name
'Kumar, Sarvendra'
'Thapa, Suresh'

_publ_section_title
;
 4-[(4'-Chloromethyl-[1,1'-biphenyl]-4-yl)methyl]bis(dimethylglyoximato-\k^2^<i>N</i>,<i>N</i>')(pyridine-\k<i>N</i>)cobalt(III)
;
_journal_coeditor_code FK2049
_journal_issue 2
_journal_name_full 'Acta Crystallographica Section E'
_journal_page_first m160
_journal_page_last m161
_journal_paper_doi 10.1107/S1600536812001092
_journal_volume 68
_journal_year 2012
_chemical_formula_iupac '[Co (C14 H14 Cl) (C4 H6 N2 O2)2 (C5 H5 N)]'
_chemical_formula_moiety 'C27 H31 Cl Co N5 O4'
_chemical_formula_sum 'C27 H31 Cl Co N5 O4'
_chemical_formula_weight 583.95
_chemical_name_systematic
;
4-[(4'-Chloromethyl-[1,1'-biphenyl]-4-yl)methyl]bis(dimethylglyoximato-
\k^2^<i>N</i>,<i>N</i>')(pyridine-\k<i>N</i>)cobalt(III)
;
_space_group_IT_number 2
_symmetry_cell_setting triclinic
_symmetry_space_group_name_Hall '-P 1'
_symmetry_space_group_name_H-M 'P -1'
_atom_sites_solution_hydrogens geom
_atom_sites_solution_primary direct
_atom_sites_solution_secondary difmap
_audit_creation_method SHELXL-97
_cell_angle_alpha 72.869(3)
_cell_angle_beta 77.504(3)
_cell_angle_gamma 87.276(3)
_cell_formula_units_Z 2
_cell_length_a 9.1208(15)
_cell_length_b 11.3999(19)
_cell_length_c 13.661(2)
_cell_measurement_reflns_used 2484
_cell_measurement_temperature 100(2)
_cell_measurement_theta_max 27.57
_cell_measurement_theta_min 2.79
_cell_volume 1325.0(4)
_computing_cell_refinement 'SAINT (Bruker, 2001)'
_computing_data_collection 'SMART (Bruker, 2001)'
_computing_data_reduction 'SAINT (Bruker, 2001)'
_computing_molecular_graphics 'SHELXTL (Sheldrick, 2008)'
_computing_publication_material 'DIAMOND (Brandenburg, 1999)'
_computing_structure_refinement 'SHELXL97 (Sheldrick, 2008)'
_computing_structure_solution 'SHELXS97 (Sheldrick, 2008)'
_diffrn_ambient_temperature 100(2)
_diffrn_measured_fraction_theta_full 0.972
_diffrn_measured_fraction_theta_max 0.972
_diffrn_measurement_device_type 'Bruker SMART CCD area-detector'
_diffrn_measurement_method 'phi and omega scans'
_diffrn_radiation_monochromator graphite
_diffrn_radiation_source 'fine-focus sealed tube'
_diffrn_radiation_type MoK\a
_diffrn_radiation_wavelength 0.71073
_diffrn_reflns_av_R_equivalents 0.0217
_diffrn_reflns_av_sigmaI/netI 0.0474
_diffrn_reflns_limit_h_max 11
_diffrn_reflns_limit_h_min -11
_diffrn_reflns_limit_k_max 13
_diffrn_reflns_limit_k_min -13
_diffrn_reflns_limit_l_max 16
_diffrn_reflns_limit_l_min -9
_diffrn_reflns_number 7047
_diffrn_reflns_theta_full 25.50
_diffrn_reflns_theta_max 25.50
_diffrn_reflns_theta_min 2.07
_exptl_absorpt_coefficient_mu 0.792
_exptl_absorpt_correction_T_max 0.8206
_exptl_absorpt_correction_T_min 0.7857
_exptl_absorpt_correction_type multi-scan
_exptl_absorpt_process_details '(SADABS; Sheldrick, 2004)'
_exptl_crystal_colour orange
_exptl_crystal_density_diffrn 1.464
_exptl_crystal_density_method 'not measured'
_exptl_crystal_description prism
_exptl_crystal_F_000 608
_exptl_crystal_size_max 0.32
_exptl_crystal_size_mid 0.28
_exptl_crystal_size_min 0.26
_refine_diff_density_max 0.652
_refine_diff_density_min -0.427
_refine_ls_extinction_method none
_refine_ls_goodness_of_fit_ref 1.036
_refine_ls_hydrogen_treatment constr
_refine_ls_matrix_type full
_refine_ls_number_parameters 349
_refine_ls_number_reflns 4789
_refine_ls_number_restraints 0
_refine_ls_restrained_S_all 1.036
_refine_ls_R_factor_all 0.0570
_refine_ls_R_factor_gt 0.0470
_refine_ls_shift/su_max 0.014
_refine_ls_shift/su_mean 0.000
_refine_ls_structure_factor_coef Fsqd
_refine_ls_weighting_details 'calc w=1/[\s^2^(Fo^2^)+(0.0624P)^2^+0.7675P] where P=(Fo^2^+2Fc^2^)/3'
_refine_ls_weighting_scheme calc
_refine_ls_wR_factor_gt 0.1153
_refine_ls_wR_factor_ref 0.1246
_reflns_number_gt 3996
_reflns_number_total 4789
_reflns_threshold_expression I>2\s(I)
_cod_data_source_file fk2049.cif
_cod_data_source_block I
_cod_original_cell_volume 1325.1(4)
_cod_database_code 2233443
_cod_database_fobs_code 2233443

loop_
_symmetry_equiv_pos_as_xyz
'x, y, z'
'-x, -y, -z'

loop_
_atom_site_type_symbol
_atom_site_label
_atom_site_fract_x
_atom_site_fract_y
_atom_site_fract_z
_atom_site_U_iso_or_equiv
_atom_site_adp_type
_atom_site_calc_flag
_atom_site_refinement_flags
_atom_site_occupancy
_atom_site_symmetry_multiplicity
C C1 0.5467(3) 0.4296(3) 0.8689(2) 0.0244(6) Uani d . 1 1
C C2 0.4200(3) 0.5114(2) 0.8484(2) 0.0236(6) Uani d . 1 1
C C3 0.6928(3) 0.4741(3) 0.8776(2) 0.0328(7) Uani d . 1 1
H H3A 0.7613 0.4051 0.8907 0.049 Uiso calc R 1 1
H H3B 0.6763 0.5104 0.9358 0.049 Uiso calc R 1 1
H H3C 0.7369 0.5362 0.8122 0.049 Uiso calc R 1 1
C C4 0.4242(4) 0.6451(3) 0.8370(3) 0.0353(7) Uani d . 1 1
H H4A 0.3245 0.6793 0.8322 0.053 Uiso calc R 1 1
H H4B 0.4972 0.6864 0.7733 0.053 Uiso calc R 1 1
H H4C 0.4537 0.6578 0.8980 0.053 Uiso calc R 1 1
C C5 0.2347(3) 0.0577(3) 0.8636(2) 0.0267(6) Uani d . 1 1
C C6 0.1069(3) 0.1387(3) 0.8459(2) 0.0259(6) Uani d . 1 1
C C7 0.2347(4) -0.0776(3) 0.8776(3) 0.0405(8) Uani d . 1 1
H H7A 0.3159 -0.0966 0.8249 0.061 Uiso calc R 1 1
H H7B 0.1381 -0.1030 0.8691 0.061 Uiso calc R 1 1
H H7C 0.2500 -0.1216 0.9478 0.061 Uiso calc R 1 1
C C8 -0.0405(4) 0.0952(3) 0.8371(3) 0.0361(7) Uani d . 1 1
H H8A -0.1123 0.1623 0.8330 0.054 Uiso calc R 1 1
H H8B -0.0790 0.0261 0.8987 0.054 Uiso calc R 1 1
H H8C -0.0268 0.0687 0.7737 0.054 Uiso calc R 1 1
C C9 0.1205(3) 0.2947(2) 1.0542(2) 0.0236(6) Uani d . 1 1
H H9 0.0680 0.3500 1.0074 0.028 Uiso calc R 1 1
C C10 0.0644(3) 0.2700(2) 1.1611(2) 0.0252(6) Uani d . 1 1
H H10 -0.0247 0.3078 1.1869 0.030 Uiso calc R 1 1
C C11 0.1406(3) 0.1892(2) 1.2298(2) 0.0261(6) Uani d . 1 1
H H11 0.1055 0.1713 1.3035 0.031 Uiso calc R 1 1
C C12 0.2681(3) 0.1354(2) 1.1890(2) 0.0249(6) Uani d . 1 1
H H12 0.3219 0.0790 1.2342 0.030 Uiso calc R 1 1
C C13 0.3172(3) 0.1641(2) 1.0815(2) 0.0216(6) Uani d . 1 1
H H13 0.4051 0.1260 1.0542 0.026 Uiso calc R 1 1
C C14 0.4029(3) 0.3241(3) 0.6945(2) 0.0280(6) Uani d . 1 1
H H14A 0.4287 0.2461 0.6773 0.034 Uiso calc R 1 1
H H14B 0.3195 0.3607 0.6603 0.034 Uiso calc R 1 1
C C15 0.5346(4) 0.4084(3) 0.6493(2) 0.0300(7) Uani d . 1 1
C C16 0.5165(3) 0.5349(3) 0.6105(2) 0.0301(7) Uani d . 1 1
H H16 0.4186 0.5656 0.6066 0.036 Uiso calc R 1 1
C C17 0.6360(3) 0.6165(3) 0.5778(2) 0.0311(7) Uani d . 1 1
H H17 0.6188 0.7019 0.5526 0.037 Uiso calc R 1 1
C C18 0.7833(3) 0.5753(3) 0.5810(2) 0.0297(7) Uani d . 1 1
C C19 0.8023(4) 0.4479(3) 0.6162(2) 0.0322(7) Uani d . 1 1
H H19 0.9004 0.4166 0.6178 0.039 Uiso calc R 1 1
C C20 0.6826(4) 0.3678(3) 0.6480(2) 0.0313(7) Uani d . 1 1
H H20 0.7000 0.2821 0.6700 0.038 Uiso calc R 1 1
C C21 0.9099(3) 0.6632(3) 0.5546(2) 0.0299(7) Uani d . 1 1
C C22 0.9150(4) 0.7773(3) 0.4799(2) 0.0335(7) Uani d . 1 1
H H22 0.8370 0.7989 0.4420 0.040 Uiso calc R 1 1
C C23 1.0328(4) 0.8605(3) 0.4598(2) 0.0372(8) Uani d . 1 1
H H23 1.0331 0.9384 0.4094 0.045 Uiso calc R 1 1
C C24 1.1498(4) 0.8307(3) 0.5128(2) 0.0361(7) Uani d . 1 1
C C25 1.1457(3) 0.7166(3) 0.5874(2) 0.0346(7) Uani d . 1 1
H H25 1.2244 0.6946 0.6246 0.041 Uiso calc R 1 1
C C26 1.0279(3) 0.6349(3) 0.6076(2) 0.0331(7) Uani d . 1 1
H H26 1.0271 0.5575 0.6589 0.040 Uiso calc R 1 1
C C27 1.2793(4) 0.9190(4) 0.4875(3) 0.0467(9) Uani d . 1 1
H H27A 1.2576 0.9971 0.4376 0.056 Uiso calc R 1 1
H H27B 1.3707 0.8846 0.4528 0.056 Uiso calc R 1 1
N N1 0.1383(3) 0.2514(2) 0.83606(18) 0.0246(5) Uani d . 1 1
N N2 0.3515(3) 0.1170(2) 0.86675(18) 0.0229(5) Uani d . 1 1
N N3 0.3069(3) 0.4537(2) 0.83950(17) 0.0223(5) Uani d . 1 1
N N4 0.5175(2) 0.3177(2) 0.87419(17) 0.0216(5) Uani d . 1 1
N N5 0.2458(2) 0.24374(19) 1.01403(18) 0.0204(5) Uani d . 1 1
O O1 0.1808(2) 0.51432(17) 0.81945(16) 0.0291(5) Uani d . 1 1
O O2 0.6233(2) 0.23031(18) 0.89279(16) 0.0277(5) Uani d . 1 1
H H2 0.5929 0.1641 0.8882 0.042 Uiso calc R 1 1
O O3 0.0329(2) 0.33869(18) 0.81727(17) 0.0313(5) Uani d . 1 1
H H3 0.0696 0.4077 0.8099 0.047 Uiso calc R 1 1
O O4 0.4805(2) 0.05861(17) 0.87842(16) 0.0289(5) Uani d . 1 1
Cl Cl1 1.31444(11) 0.94962(9) 0.60281(7) 0.0528(3) Uani d . 1 1
Co Co1 0.32783(4) 0.28473(3) 0.85516(3) 0.02023(14) Uani d . 1 1

loop_
_atom_site_aniso_label
_atom_site_aniso_U_11
_atom_site_aniso_U_22
_atom_site_aniso_U_33
_atom_site_aniso_U_12
_atom_site_aniso_U_13
_atom_site_aniso_U_23
C1 0.0278(15) 0.0268(15) 0.0186(13) -0.0066(12) -0.0018(11) -0.0077(11)
C2 0.0338(16) 0.0185(14) 0.0185(13) -0.0031(12) -0.0044(12) -0.0056(11)
C3 0.0286(16) 0.0409(19) 0.0311(16) -0.0104(14) -0.0057(13) -0.0129(14)
C4 0.050(2) 0.0193(15) 0.0385(18) -0.0059(14) -0.0092(15) -0.0105(13)
C5 0.0354(17) 0.0206(14) 0.0276(15) -0.0019(12) -0.0099(13) -0.0099(12)
C6 0.0293(15) 0.0261(15) 0.0269(15) -0.0042(12) -0.0109(12) -0.0104(12)
C7 0.061(2) 0.0227(16) 0.045(2) -0.0017(15) -0.0239(17) -0.0126(14)
C8 0.0325(17) 0.0388(18) 0.0441(19) -0.0069(14) -0.0158(15) -0.0160(15)
C9 0.0239(14) 0.0170(13) 0.0333(16) 0.0013(11) -0.0123(12) -0.0082(12)
C10 0.0214(14) 0.0198(14) 0.0369(16) 0.0003(11) -0.0059(12) -0.0122(12)
C11 0.0282(15) 0.0213(14) 0.0283(15) -0.0026(12) -0.0049(12) -0.0066(12)
C12 0.0292(15) 0.0180(14) 0.0286(15) -0.0005(11) -0.0118(12) -0.0041(11)
C13 0.0201(14) 0.0161(13) 0.0301(15) 0.0026(10) -0.0079(11) -0.0074(11)
C14 0.0381(17) 0.0275(15) 0.0229(14) 0.0062(13) -0.0121(13) -0.0110(12)
C15 0.0409(18) 0.0292(16) 0.0218(14) 0.0044(13) -0.0090(13) -0.0094(12)
C16 0.0333(17) 0.0332(17) 0.0239(15) 0.0115(13) -0.0091(13) -0.0082(13)
C17 0.0385(18) 0.0296(16) 0.0238(15) 0.0063(13) -0.0092(13) -0.0046(13)
C18 0.0379(17) 0.0299(16) 0.0197(14) 0.0083(13) -0.0060(12) -0.0061(12)
C19 0.0357(17) 0.0350(17) 0.0246(15) 0.0092(14) -0.0042(13) -0.0097(13)
C20 0.0412(18) 0.0260(16) 0.0251(15) 0.0071(13) -0.0039(13) -0.0083(12)
C21 0.0308(16) 0.0323(16) 0.0246(15) 0.0082(13) -0.0032(12) -0.0087(13)
C22 0.0360(17) 0.0364(18) 0.0255(15) 0.0075(14) -0.0072(13) -0.0059(13)
C23 0.0402(19) 0.0395(19) 0.0266(16) 0.0009(15) -0.0056(14) -0.0029(14)
C24 0.0327(17) 0.046(2) 0.0271(16) 0.0041(14) -0.0009(13) -0.0116(14)
C25 0.0304(17) 0.0438(19) 0.0275(16) 0.0110(14) -0.0037(13) -0.0107(14)
C26 0.0346(17) 0.0366(18) 0.0248(15) 0.0117(14) -0.0027(13) -0.0080(13)
C27 0.042(2) 0.060(2) 0.0338(18) -0.0021(17) -0.0076(15) -0.0055(17)
N1 0.0252(12) 0.0218(12) 0.0305(13) 0.0056(10) -0.0133(10) -0.0086(10)
N2 0.0261(12) 0.0210(12) 0.0255(12) 0.0051(10) -0.0117(10) -0.0091(10)
N3 0.0279(12) 0.0188(12) 0.0216(12) 0.0014(9) -0.0089(10) -0.0057(9)
N4 0.0217(12) 0.0220(12) 0.0214(12) 0.0012(9) -0.0070(9) -0.0054(9)
N5 0.0186(11) 0.0154(11) 0.0287(12) 0.0000(9) -0.0082(9) -0.0062(9)
O1 0.0333(11) 0.0208(10) 0.0357(11) 0.0122(8) -0.0167(9) -0.0071(9)
O2 0.0221(10) 0.0277(11) 0.0356(11) 0.0059(8) -0.0124(9) -0.0091(9)
O3 0.0299(11) 0.0264(11) 0.0437(13) 0.0090(9) -0.0201(10) -0.0120(10)
O4 0.0310(11) 0.0223(10) 0.0386(12) 0.0131(8) -0.0161(9) -0.0121(9)
Cl1 0.0548(6) 0.0574(6) 0.0447(5) -0.0059(5) -0.0189(4) -0.0054(4)
Co1 0.0228(2) 0.0156(2) 0.0257(2) 0.00326(15) -0.01128(16) -0.00724(15)

loop_
_atom_type_symbol
_atom_type_description
_atom_type_scat_dispersion_real
_atom_type_scat_dispersion_imag
_atom_type_scat_source
C C 0.0033 0.0016 'International Tables Vol C Tables 4.2.6.8 and 6.1.1.4'
H H 0.0000 0.0000 'International Tables Vol C Tables 4.2.6.8 and 6.1.1.4'
N N 0.0061 0.0033 'International Tables Vol C Tables 4.2.6.8 and 6.1.1.4'
O O 0.0106 0.0060 'International Tables Vol C Tables 4.2.6.8 and 6.1.1.4'
Cl Cl 0.1484 0.1585 'International Tables Vol C Tables 4.2.6.8 and 6.1.1.4'
Co Co 0.3494 0.9721 'International Tables Vol C Tables 4.2.6.8 and 6.1.1.4'

loop_
_geom_angle_atom_site_label_1
_geom_angle_atom_site_label_2
_geom_angle_atom_site_label_3
_geom_angle
N4 C1 C2 112.3(2)
N4 C1 C3 124.9(3)
C2 C1 C3 122.8(3)
N3 C2 C1 112.0(2)
N3 C2 C4 124.5(3)
C1 C2 C4 123.5(3)
C1 C3 H3A 109.5
C1 C3 H3B 109.5
H3A C3 H3B 109.5
C1 C3 H3C 109.5
H3A C3 H3C 109.5
H3B C3 H3C 109.5
C2 C4 H4A 109.5
C2 C4 H4B 109.5
H4A C4 H4B 109.5
C2 C4 H4C 109.5
H4A C4 H4C 109.5
H4B C4 H4C 109.5
N2 C5 C6 112.2(2)
N2 C5 C7 122.5(3)
C6 C5 C7 125.3(3)
N1 C6 C5 112.2(2)
N1 C6 C8 124.3(3)
C5 C6 C8 123.5(3)
C5 C7 H7A 109.5
C5 C7 H7B 109.5
H7A C7 H7B 109.5
C5 C7 H7C 109.5
H7A C7 H7C 109.5
H7B C7 H7C 109.5
C6 C8 H8A 109.5
C6 C8 H8B 109.5
H8A C8 H8B 109.5
C6 C8 H8C 109.5
H8A C8 H8C 109.5
H8B C8 H8C 109.5
N5 C9 C10 122.7(2)
N5 C9 H9 118.6
C10 C9 H9 118.6
C11 C10 C9 118.9(3)
C11 C10 H10 120.5
C9 C10 H10 120.5
C12 C11 C10 118.6(3)
C12 C11 H11 120.7
C10 C11 H11 120.7
C11 C12 C13 119.4(3)
C11 C12 H12 120.3
C13 C12 H12 120.3
N5 C13 C12 122.7(3)
N5 C13 H13 118.6
C12 C13 H13 118.6
C15 C14 Co1 115.2(2)
C15 C14 H14A 108.5
Co1 C14 H14A 108.5
C15 C14 H14B 108.5
Co1 C14 H14B 108.5
H14A C14 H14B 107.5
C16 C15 C20 116.5(3)
C16 C15 C14 120.9(3)
C20 C15 C14 122.6(3)
C17 C16 C15 122.1(3)
C17 C16 H16 119.0
C15 C16 H16 119.0
C16 C17 C18 121.0(3)
C16 C17 H17 119.5
C18 C17 H17 119.5
C19 C18 C17 116.9(3)
C19 C18 C21 122.0(3)
C17 C18 C21 121.0(3)
C20 C19 C18 121.5(3)
C20 C19 H19 119.3
C18 C19 H19 119.3
C19 C20 C15 122.0(3)
C19 C20 H20 119.0
C15 C20 H20 119.0
C22 C21 C26 117.5(3)
C22 C21 C18 122.4(3)
C26 C21 C18 120.1(3)
C21 C22 C23 121.1(3)
C21 C22 H22 119.5
C23 C22 H22 119.5
C24 C23 C22 120.7(3)
C24 C23 H23 119.6
C22 C23 H23 119.6
C23 C24 C25 118.5(3)
C23 C24 C27 120.3(3)
C25 C24 C27 121.2(3)
C26 C25 C24 120.5(3)
C26 C25 H25 119.8
C24 C25 H25 119.8
C25 C26 C21 121.7(3)
C25 C26 H26 119.2
C21 C26 H26 119.2
C24 C27 Cl1 112.3(2)
C24 C27 H27A 109.1
Cl1 C27 H27A 109.1
C24 C27 H27B 109.1
Cl1 C27 H27B 109.1
H27A C27 H27B 107.9
C6 N1 O3 119.7(2)
C6 N1 Co1 117.25(19)
O3 N1 Co1 123.03(17)
C5 N2 O4 120.5(2)
C5 N2 Co1 116.67(19)
O4 N2 Co1 122.87(17)
C2 N3 O1 120.4(2)
C2 N3 Co1 117.09(19)
O1 N3 Co1 122.48(17)
C1 N4 O2 119.6(2)
C1 N4 Co1 117.2(2)
O2 N4 Co1 123.19(17)
C9 N5 C13 117.7(2)
C9 N5 Co1 121.72(18)
C13 N5 Co1 120.57(19)
N4 O2 H2 109.5
N1 O3 H3 109.5
N4 Co1 N1 179.86(10)
N4 Co1 N2 98.40(10)
N1 Co1 N2 81.46(10)
N4 Co1 N3 81.41(10)
N1 Co1 N3 98.72(10)
N2 Co1 N3 178.36(10)
N4 Co1 N5 89.74(9)
N1 Co1 N5 90.30(10)
N2 Co1 N5 90.44(9)
N3 Co1 N5 91.19(9)
N4 Co1 C14 92.37(11)
N1 Co1 C14 87.59(11)
N2 Co1 C14 89.08(11)
N3 Co1 C14 89.30(11)
N5 Co1 C14 177.89(10)

loop_
_geom_bond_atom_site_label_1
_geom_bond_atom_site_label_2
_geom_bond_distance
_geom_bond_publ_flag
C1 N4 1.294(4) ?
C1 C2 1.472(4) ?
C1 C3 1.489(4) ?
C2 N3 1.295(4) ?
C2 C4 1.487(4) ?
C3 H3A 0.9800 ?
C3 H3B 0.9800 ?
C3 H3C 0.9800 ?
C4 H4A 0.9800 ?
C4 H4B 0.9800 ?
C4 H4C 0.9800 ?
C5 N2 1.304(4) ?
C5 C6 1.469(4) ?
C5 C7 1.497(4) ?
C6 N1 1.291(4) ?
C6 C8 1.495(4) ?
C7 H7A 0.9800 ?
C7 H7B 0.9800 ?
C7 H7C 0.9800 ?
C8 H8A 0.9800 ?
C8 H8B 0.9800 ?
C8 H8C 0.9800 ?
C9 N5 1.341(4) ?
C9 C10 1.387(4) ?
C9 H9 0.9500 ?
C10 C11 1.387(4) ?
C10 H10 0.9500 ?
C11 C12 1.376(4) ?
C11 H11 0.9500 ?
C12 C13 1.382(4) ?
C12 H12 0.9500 ?
C13 N5 1.345(3) ?
C13 H13 0.9500 ?
C14 C15 1.479(4) ?
C14 Co1 2.071(3) ?
C14 H14A 0.9900 ?
C14 H14B 0.9900 ?
C15 C16 1.398(4) ?
C15 C20 1.404(4) ?
C16 C17 1.376(4) ?
C16 H16 0.9500 ?
C17 C18 1.408(4) ?
C17 H17 0.9500 ?
C18 C19 1.404(4) ?
C18 C21 1.477(4) ?
C19 C20 1.367(4) ?
C19 H19 0.9500 ?
C20 H20 0.9500 ?
C21 C22 1.393(4) ?
C21 C26 1.398(4) ?
C22 C23 1.395(5) ?
C22 H22 0.9500 ?
C23 C24 1.390(4) ?
C23 H23 0.9500 ?
C24 C25 1.392(4) ?
C24 C27 1.503(5) ?
C25 C26 1.383(5) ?
C25 H25 0.9500 ?
C26 H26 0.9500 ?
C27 Cl1 1.805(4) ?
C27 H27A 0.9900 ?
C27 H27B 0.9900 ?
N1 O3 1.359(3) ?
N1 Co1 1.875(2) y
N2 O4 1.340(3) ?
N2 Co1 1.877(2) y
N3 O1 1.351(3) ?
N3 Co1 1.879(2) y
N4 O2 1.362(3) ?
N4 Co1 1.875(2) y
N5 Co1 2.055(2) y
O2 H2 0.8400 ?
O3 H3 0.8400 ?

loop_
_geom_hbond_atom_site_label_D
_geom_hbond_atom_site_label_H
_geom_hbond_atom_site_label_A
_geom_hbond_distance_DH
_geom_hbond_distance_HA
_geom_hbond_distance_DA
_geom_hbond_angle_DHA
O2 H2 O4 0.84 1.67 2.479(3) 161.1
O3 H3 O1 0.84 1.67 2.478(3) 160.4

loop_
_geom_torsion_atom_site_label_1
_geom_torsion_atom_site_label_2
_geom_torsion_atom_site_label_3
_geom_torsion_atom_site_label_4
_geom_torsion
N4 C1 C2 N3 -0.4(3)
C3 C1 C2 N3 177.2(2)
N4 C1 C2 C4 -179.1(2)
C3 C1 C2 C4 -1.4(4)
N2 C5 C6 N1 0.8(4)
C7 C5 C6 N1 -179.7(3)
N2 C5 C6 C8 178.9(3)
C7 C5 C6 C8 -1.5(5)
N5 C9 C10 C11 -0.1(4)
C9 C10 C11 C12 -0.8(4)
C10 C11 C12 C13 0.7(4)
C11 C12 C13 N5 0.4(4)
Co1 C14 C15 C16 -92.7(3)
Co1 C14 C15 C20 83.7(3)
C20 C15 C16 C17 -3.3(4)
C14 C15 C16 C17 173.3(3)
C15 C16 C17 C18 0.7(5)
C16 C17 C18 C19 1.7(4)
C16 C17 C18 C21 -174.7(3)
C17 C18 C19 C20 -1.5(4)
C21 C18 C19 C20 174.9(3)
C18 C19 C20 C15 -1.2(5)
C16 C15 C20 C19 3.5(4)
C14 C15 C20 C19 -173.0(3)
C19 C18 C21 C22 150.8(3)
C17 C18 C21 C22 -33.0(4)
C19 C18 C21 C26 -31.4(4)
C17 C18 C21 C26 144.9(3)
C26 C21 C22 C23 -0.7(5)
C18 C21 C22 C23 177.2(3)
C21 C22 C23 C24 1.1(5)
C22 C23 C24 C25 -0.8(5)
C22 C23 C24 C27 177.6(3)
C23 C24 C25 C26 0.2(5)
C27 C24 C25 C26 -178.1(3)
C24 C25 C26 C21 0.1(5)
C22 C21 C26 C25 0.1(4)
C18 C21 C26 C25 -177.9(3)
C23 C24 C27 Cl1 127.7(3)
C25 C24 C27 Cl1 -53.9(4)
C5 C6 N1 O3 178.8(2)
C8 C6 N1 O3 0.6(4)
C5 C6 N1 Co1 -4.1(3)
C8 C6 N1 Co1 177.8(2)
C6 C5 N2 O4 -177.5(2)
C7 C5 N2 O4 2.9(4)
C6 C5 N2 Co1 2.9(3)
C7 C5 N2 Co1 -176.7(2)
C1 C2 N3 O1 -179.3(2)
C4 C2 N3 O1 -0.6(4)
C1 C2 N3 Co1 0.5(3)
C4 C2 N3 Co1 179.1(2)
C2 C1 N4 O2 -180.0(2)
C3 C1 N4 O2 2.4(4)
C2 C1 N4 Co1 0.2(3)
C3 C1 N4 Co1 -177.4(2)
C10 C9 N5 C13 1.1(4)
C10 C9 N5 Co1 -178.9(2)
C12 C13 N5 C9 -1.2(4)
C12 C13 N5 Co1 178.7(2)
C1 N4 Co1 N1 16E1(10)
O2 N4 Co1 N1 -2E1(5)
C1 N4 Co1 N2 178.4(2)
O2 N4 Co1 N2 -1.4(2)
C1 N4 Co1 N3 0.1(2)
O2 N4 Co1 N3 -179.8(2)
C1 N4 Co1 N5 -91.2(2)
O2 N4 Co1 N5 89.0(2)
C1 N4 Co1 C14 89.0(2)
O2 N4 Co1 C14 -90.9(2)
C6 N1 Co1 N4 2E1(5)
O3 N1 Co1 N4 -16E1(10)
C6 N1 Co1 N2 4.5(2)
O3 N1 Co1 N2 -178.4(2)
C6 N1 Co1 N3 -177.1(2)
O3 N1 Co1 N3 -0.1(2)
C6 N1 Co1 N5 -85.9(2)
O3 N1 Co1 N5 91.2(2)
C6 N1 Co1 C14 93.9(2)
O3 N1 Co1 C14 -89.0(2)
C5 N2 Co1 N4 176.0(2)
O4 N2 Co1 N4 -3.5(2)
C5 N2 Co1 N1 -4.0(2)
O4 N2 Co1 N1 176.4(2)
C5 N2 Co1 N3 -101(3)
O4 N2 Co1 N3 80(3)
C5 N2 Co1 N5 86.2(2)
O4 N2 Co1 N5 -93.3(2)
C5 N2 Co1 C14 -91.7(2)
O4 N2 Co1 C14 88.7(2)
C2 N3 Co1 N4 -0.3(2)
O1 N3 Co1 N4 179.4(2)
C2 N3 Co1 N1 179.7(2)
O1 N3 Co1 N1 -0.5(2)
C2 N3 Co1 N2 -84(3)
O1 N3 Co1 N2 96(3)
C2 N3 Co1 N5 89.2(2)
O1 N3 Co1 N5 -91.0(2)
C2 N3 Co1 C14 -92.8(2)
O1 N3 Co1 C14 86.9(2)
C9 N5 Co1 N4 129.1(2)
C13 N5 Co1 N4 -50.9(2)
C9 N5 Co1 N1 -51.0(2)
C13 N5 Co1 N1 129.0(2)
C9 N5 Co1 N2 -132.5(2)
C13 N5 Co1 N2 47.5(2)
C9 N5 Co1 N3 47.7(2)
C13 N5 Co1 N3 -132.3(2)
C9 N5 Co1 C14 -56(3)
C13 N5 Co1 C14 124(3)
C15 C14 Co1 N4 -25.2(2)
C15 C14 Co1 N1 155.0(2)
C15 C14 Co1 N2 -123.5(2)
C15 C14 Co1 N3 56.2(2)
C15 C14 Co1 N5 160(3)
